data_7713373
loop_
_publ_author_name
'Arion, Vladimir'
'Wittmann, Christopher'
'D\"om\"ot\"or, Orsolya'
'Kuznetcova, Irina'
'Spengler, Gabriella'
'Reynisson, Johannes'
'Holder, Lauren'
'Miller, Gavin John'
'Enyedy, Eva A.'
'Bai, Ruoli'
'Hamel, Ernest'

_publ_section_title
;
 Indolo[2,3-e]benzazocines and indolo[2,3-f]benzazonines and their
 copper(II) complexes as microtubule destabilizing agents
;
_journal_name_full 'Dalton Transactions'
_journal_paper_doi 10.1039/D3DT01632C
_journal_year 2023
_chemical_formula_moiety 'C24 H20 Br N5'
_chemical_formula_sum 'C24 H20 Br N5'
_chemical_formula_weight 458.36
_space_group_crystal_system orthorhombic
_space_group_IT_number 33
_space_group_name_Hall 'P 2c -2n'
_space_group_name_H-M_alt 'P n a 21'
_atom_sites_solution_hydrogens mixed
_audit_creation_method SHELXL-2014
_audit_update_record
;
2023-05-10 deposited with the CCDC.	2023-07-03 downloaded from the CCDC.
;
_cell_angle_alpha 90
_cell_angle_beta 90
_cell_angle_gamma 90
_cell_formula_units_Z 4
_cell_length_a 8.0799(3)
_cell_length_b 15.5637(5)
_cell_length_c 15.6684(6)
_cell_measurement_reflns_used 3461
_cell_measurement_temperature 125(2)
_cell_measurement_theta_max 28.927
_cell_measurement_theta_min 2.841
_cell_volume 1970.35(12)
_computing_cell_refinement 'SAINT V8.38A (Bruker, 2018)'
_computing_data_collection 'Bruker APEX2'
_computing_data_reduction 'SAINT V8.38A (Bruker, 2018)'
_computing_molecular_graphics 'Bruker SHELXTL'
_computing_publication_material 'Bruker SHELXTL'
_computing_structure_refinement 'SHELXL-2014 (Sheldrick, 2014)'
_computing_structure_solution 'SHELXS-2014 (Sheldrick, 2014)'
_diffrn_ambient_temperature 125(2)
_diffrn_measured_fraction_theta_full 0.995
_diffrn_measured_fraction_theta_max 0.984
_diffrn_measurement_device_type 'Bruker D8 Venture'
_diffrn_measurement_method '\f and \w scans'
_diffrn_radiation_type MoK\a
_diffrn_radiation_wavelength 0.71073
_diffrn_reflns_av_R_equivalents 0.0651
_diffrn_reflns_av_unetI/netI 0.0678
_diffrn_reflns_Laue_measured_fraction_full 0.995
_diffrn_reflns_Laue_measured_fraction_max 0.984
_diffrn_reflns_limit_h_max 11
_diffrn_reflns_limit_h_min -10
_diffrn_reflns_limit_k_max 21
_diffrn_reflns_limit_k_min -20
_diffrn_reflns_limit_l_max 19
_diffrn_reflns_limit_l_min -22
_diffrn_reflns_number 11561
_diffrn_reflns_point_group_measured_fraction_full 0.903
_diffrn_reflns_point_group_measured_fraction_max 0.782
_diffrn_reflns_theta_full 25.242
_diffrn_reflns_theta_max 30.049
_diffrn_reflns_theta_min 2.600
_exptl_absorpt_coefficient_mu 2.109
_exptl_absorpt_correction_T_max 0.6042
_exptl_absorpt_correction_T_min 0.4749
_exptl_absorpt_correction_type multi-scan
_exptl_absorpt_process_details SADABS
_exptl_crystal_colour yellow
_exptl_crystal_density_diffrn 1.545
_exptl_crystal_description needle
_exptl_crystal_F_000 936
_exptl_crystal_size_max 0.370
_exptl_crystal_size_mid 0.028
_exptl_crystal_size_min 0.019
_refine_diff_density_max 0.566
_refine_diff_density_min -0.672
_refine_diff_density_rms 0.088
_refine_ls_abs_structure_details
;
 Classical Flack method preferred over Parsons because s.u. lower.
;
_refine_ls_abs_structure_Flack -0.016(13)
_refine_ls_extinction_method none
_refine_ls_goodness_of_fit_ref 1.014
_refine_ls_hydrogen_treatment constr
_refine_ls_matrix_type full
_refine_ls_number_parameters 272
_refine_ls_number_reflns 4521
_refine_ls_number_restraints 1
_refine_ls_restrained_S_all 1.014
_refine_ls_R_factor_all 0.0703
_refine_ls_R_factor_gt 0.0480
_refine_ls_shift/su_max 0.000
_refine_ls_shift/su_mean 0.000
_refine_ls_structure_factor_coef Fsqd
_refine_ls_weighting_details 'w=1/[\s^2^(Fo^2^)+(0.0708P)^2^] where P=(Fo^2^+2Fc^2^)/3'
_refine_ls_weighting_scheme calc
_refine_ls_wR_factor_gt 0.1145
_refine_ls_wR_factor_ref 0.1227
_reflns_Friedel_coverage 0.539
_reflns_Friedel_fraction_full 0.804
_reflns_Friedel_fraction_max 0.567
_reflns_number_gt 3478
_reflns_number_total 4521
_reflns_threshold_expression 'I > 2\s(I)'
_cod_data_source_file d3dt01632c2.cif
_cod_data_source_block chwi685
_cod_database_code 7713373
_shelx_space_group_comment
;
The symmetry employed for this shelxl refinement is uniquely defined
by the following loop, which should always be used as a source of
symmetry information in preference to the above space-group names.
They are only intended as comments.
;
_shelx_estimated_absorpt_t_min 0.509
_shelx_estimated_absorpt_t_max 0.961
_shelxl_version_number 2014-3

loop_
_space_group_symop_operation_xyz
'x, y, z'
'-x, -y, z+1/2'
'-x+1/2, y+1/2, z+1/2'
'x+1/2, -y+1/2, z'

loop_
_atom_site_label
_atom_site_type_symbol
_atom_site_fract_x
_atom_site_fract_y
_atom_site_fract_z
_atom_site_U_iso_or_equiv
_atom_site_adp_type
_atom_site_occupancy
_atom_site_site_symmetry_order
_atom_site_calc_flag
_atom_site_refinement_flags_posn
_atom_site_refinement_flags_adp
_atom_site_refinement_flags_occupancy
_atom_site_disorder_assembly
_atom_site_disorder_group
Br Br 0.58838(6) 0.68148(3) 0.17039(5) 0.02893(16) Uani 1 1 d . . . . .
C1 C 0.2179(6) 0.5703(3) -0.1241(3) 0.0153(10) Uani 1 1 d . . . . .
H1 H 0.2902 0.5346 -0.0920 0.018 Uiso 1 1 calc R U . . .
C2 C 0.2585(6) 0.5909(3) -0.2080(3) 0.0182(10) Uani 1 1 d . . . . .
H2 H 0.3561 0.5686 -0.2335 0.022 Uiso 1 1 calc R U . . .
C3 C 0.1529(7) 0.6454(3) -0.2543(3) 0.0206(11) Uani 1 1 d . . . . .
H3 H 0.1788 0.6603 -0.3115 0.025 Uiso 1 1 calc R U . . .
C4 C 0.0118(7) 0.6770(3) -0.2165(3) 0.0185(10) Uani 1 1 d . . . . .
H4 H -0.0591 0.7134 -0.2486 0.022 Uiso 1 1 calc R U . . .
C4A C -0.0301(7) 0.6571(3) -0.1323(3) 0.0162(10) Uani 1 1 d . . . . .
C5 C -0.1832(6) 0.6918(3) -0.0920(3) 0.0170(10) Uani 1 1 d . . . . .
H5A H -0.2077 0.7490 -0.1166 0.020 Uiso 1 1 calc R U . . .
H5B H -0.1639 0.6993 -0.0301 0.020 Uiso 1 1 calc R U . . .
C6 C -0.3327(6) 0.6330(3) -0.1052(4) 0.0211(11) Uani 1 1 d . . . . .
H6A H -0.4256 0.6550 -0.0702 0.025 Uiso 1 1 calc R U . . .
H6B H -0.3669 0.6364 -0.1657 0.025 Uiso 1 1 calc R U . . .
N7 N -0.3051(5) 0.5423(2) -0.0833(3) 0.0185(9) Uani 1 1 d . . . . .
H7 H -0.3857 0.5143 -0.0973 0.022 Uiso 1 1 d R U . . .
C8 C -0.2620(6) 0.5137(3) -0.0026(3) 0.0162(10) Uani 1 1 d . . . . .
C8A C -0.1075(6) 0.5415(3) 0.0366(3) 0.0150(10) Uani 1 1 d . . . . .
N9 N -0.0822(5) 0.5255(3) 0.1226(3) 0.0181(9) Uani 1 1 d . . . . .
H9 H -0.1557 0.5021 0.1569 0.022 Uiso 1 1 calc R U . . .
C9A C 0.0745(6) 0.5514(3) 0.1469(3) 0.0133(10) Uani 1 1 d . . . . .
C10 C 0.1508(7) 0.5507(3) 0.2260(3) 0.0190(10) Uani 1 1 d . . . . .
H10 H 0.0994 0.5255 0.2745 0.023 Uiso 1 1 calc R U . . .
C11 C 0.3049(7) 0.5884(3) 0.2312(3) 0.0216(11) Uani 1 1 d . . . . .
H11 H 0.3610 0.5900 0.2845 0.026 Uiso 1 1 calc R U . . .
C12 C 0.3797(6) 0.6244(3) 0.1590(4) 0.0198(11) Uani 1 1 d . . . . .
C13 C 0.3084(7) 0.6221(3) 0.0796(3) 0.0181(10) Uani 1 1 d . . . . .
H13 H 0.3633 0.6453 0.0312 0.022 Uiso 1 1 calc R U . . .
C13A C 0.1504(6) 0.5841(3) 0.0725(3) 0.0162(10) Uani 1 1 d . . . . .
N14 N -0.3463(5) 0.4556(3) 0.0394(3) 0.0186(9) Uani 1 1 d . . . . .
C13B C 0.0366(6) 0.5763(3) 0.0030(3) 0.0149(10) Uani 1 1 d . . . . .
C13C C 0.0734(5) 0.6009(3) -0.0862(3) 0.0127(9) Uani 1 1 d . . . . .
N15 N -0.4890(5) 0.4311(2) -0.0061(3) 0.0185(9) Uani 1 1 d . . . . .
C16 C -0.5967(6) 0.3892(3) 0.0390(4) 0.0179(10) Uani 1 1 d . . . . .
C17 C -0.7486(6) 0.3630(3) -0.0086(3) 0.0158(10) Uani 1 1 d . . . . .
N18 N -0.8831(6) 0.3443(3) 0.0392(3) 0.0213(10) Uani 1 1 d . . . . .
C19 C -1.0218(8) 0.3261(3) -0.0021(4) 0.0240(12) Uani 1 1 d . . . . .
H19 H -1.1175 0.3137 0.0309 0.029 Uiso 1 1 calc R U . . .
C20 C -1.0368(8) 0.3240(3) -0.0895(4) 0.0261(13) Uani 1 1 d . . . . .
H20 H -1.1407 0.3127 -0.1156 0.031 Uiso 1 1 calc R U . . .
C21 C -0.8981(7) 0.3385(3) -0.1384(4) 0.0260(12) Uani 1 1 d . . . . .
H21 H -0.9027 0.3345 -0.1988 0.031 Uiso 1 1 calc R U . . .
C22 C -0.7518(7) 0.3590(3) -0.0974(4) 0.0211(11) Uani 1 1 d . . . . .
H22 H -0.6545 0.3702 -0.1295 0.025 Uiso 1 1 calc R U . . .
C23 C -0.5873(6) 0.3697(3) 0.1335(4) 0.0230(11) Uani 1 1 d . . . . .
H23A H -0.5784 0.4236 0.1655 0.035 Uiso 1 1 calc R U . . .
H23B H -0.4899 0.3340 0.1449 0.035 Uiso 1 1 calc R U . . .
H23C H -0.6873 0.3389 0.1512 0.035 Uiso 1 1 calc R U . . .

loop_
_atom_site_aniso_label
_atom_site_aniso_U_11
_atom_site_aniso_U_22
_atom_site_aniso_U_33
_atom_site_aniso_U_23
_atom_site_aniso_U_13
_atom_site_aniso_U_12
Br 0.0185(3) 0.0419(3) 0.0264(3) -0.0026(3) -0.0047(3) -0.0080(2)
C1 0.013(2) 0.014(2) 0.018(2) 0.0005(18) -0.0021(19) -0.0011(18)
C2 0.015(3) 0.019(2) 0.021(2) -0.005(2) 0.001(2) -0.003(2)
C3 0.023(3) 0.024(3) 0.015(2) 0.000(2) -0.001(2) -0.008(2)
C4 0.022(3) 0.017(2) 0.017(3) 0.004(2) -0.002(2) -0.004(2)
C4A 0.016(3) 0.013(2) 0.020(3) 0.000(2) 0.002(2) -0.0020(18)
C5 0.014(3) 0.018(2) 0.020(3) 0.002(2) 0.000(2) -0.0014(18)
C6 0.013(3) 0.021(2) 0.029(3) 0.007(2) -0.001(2) 0.001(2)
N7 0.017(2) 0.020(2) 0.018(2) 0.0038(18) -0.0044(18) -0.0069(17)
C8 0.013(2) 0.019(2) 0.017(2) 0.000(2) 0.001(2) -0.0016(19)
C8A 0.015(3) 0.014(2) 0.016(2) 0.0020(19) 0.0024(19) 0.0016(18)
N9 0.016(2) 0.024(2) 0.014(2) 0.0033(17) 0.0033(18) -0.0006(18)
C9A 0.012(2) 0.015(2) 0.013(2) 0.0003(17) 0.0010(17) -0.0013(18)
C10 0.020(3) 0.025(3) 0.012(2) 0.001(2) -0.001(2) 0.003(2)
C11 0.023(3) 0.027(3) 0.015(2) 0.001(2) -0.002(2) 0.003(2)
C12 0.015(2) 0.024(2) 0.020(3) 0.000(2) 0.000(2) -0.0020(18)
C13 0.016(3) 0.019(2) 0.020(2) -0.001(2) 0.000(2) -0.003(2)
C13A 0.016(3) 0.017(2) 0.016(2) -0.0007(19) 0.001(2) 0.0017(19)
N14 0.014(2) 0.022(2) 0.019(2) 0.0010(18) -0.0017(18) -0.0044(18)
C13B 0.012(2) 0.016(2) 0.017(2) 0.0029(19) 0.0004(19) 0.0004(18)
C13C 0.011(2) 0.014(2) 0.013(2) 0.0000(17) -0.0022(19) -0.0028(17)
N15 0.019(2) 0.018(2) 0.018(2) 0.0020(17) -0.0029(18) -0.0026(17)
C16 0.014(3) 0.017(2) 0.023(3) 0.000(2) -0.003(2) 0.0026(19)
C17 0.015(3) 0.010(2) 0.022(2) 0.002(2) 0.000(2) -0.0001(18)
N18 0.016(2) 0.018(2) 0.029(3) 0.0022(19) 0.0003(19) -0.0017(16)
C19 0.017(3) 0.022(3) 0.033(3) 0.002(2) -0.003(3) -0.002(2)
C20 0.019(3) 0.024(3) 0.036(3) 0.006(2) -0.011(3) -0.007(2)
C21 0.028(3) 0.026(3) 0.023(3) 0.003(2) -0.008(2) -0.001(2)
C22 0.019(3) 0.018(2) 0.025(3) -0.002(2) 0.002(2) 0.001(2)
C23 0.021(3) 0.023(2) 0.025(3) 0.003(2) -0.014(2) -0.005(2)

loop_
_atom_type_symbol
_atom_type_description
_atom_type_scat_dispersion_real
_atom_type_scat_dispersion_imag
_atom_type_scat_source
C C 0.0033 0.0016 'International Tables Vol C Tables 4.2.6.8 and 6.1.1.4'
H H 0.0000 0.0000 'International Tables Vol C Tables 4.2.6.8 and 6.1.1.4'
Br Br -0.2901 2.4595 'International Tables Vol C Tables 4.2.6.8 and 6.1.1.4'
N N 0.0061 0.0033 'International Tables Vol C Tables 4.2.6.8 and 6.1.1.4'

loop_
_geom_angle_atom_site_label_1
_geom_angle_atom_site_label_2
_geom_angle_atom_site_label_3
_geom_angle
_geom_angle_site_symmetry_1
_geom_angle_site_symmetry_3
_geom_angle_publ_flag
C2 C1 C13C 121.3(5) . . ?
C2 C1 H1 119.3 . . ?
C13C C1 H1 119.3 . . ?
C1 C2 C3 118.9(5) . . ?
C1 C2 H2 120.5 . . ?
C3 C2 H2 120.5 . . ?
C4 C3 C2 119.8(5) . . ?
C4 C3 H3 120.1 . . ?
C2 C3 H3 120.1 . . ?
C3 C4 C4A 121.8(5) . . ?
C3 C4 H4 119.1 . . ?
C4A C4 H4 119.1 . . ?
C4 C4A C13C 118.5(5) . . ?
C4 C4A C5 121.4(5) . . ?
C13C C4A C5 120.1(5) . . ?
C4A C5 C6 112.5(4) . . ?
C4A C5 H5A 109.1 . . ?
C6 C5 H5A 109.1 . . ?
C4A C5 H5B 109.1 . . ?
C6 C5 H5B 109.1 . . ?
H5A C5 H5B 107.8 . . ?
N7 C6 C5 115.0(4) . . ?
N7 C6 H6A 108.5 . . ?
C5 C6 H6A 108.5 . . ?
N7 C6 H6B 108.5 . . ?
C5 C6 H6B 108.5 . . ?
H6A C6 H6B 107.5 . . ?
C8 N7 C6 124.0(4) . . ?
C8 N7 H7 106.1 . . ?
C6 N7 H7 109.2 . . ?
N14 C8 N7 123.3(4) . . ?
N14 C8 C8A 116.0(4) . . ?
N7 C8 C8A 120.4(4) . . ?
N9 C8A C13B 108.4(4) . . ?
N9 C8A C8 118.9(4) . . ?
C13B C8A C8 132.4(5) . . ?
C9A N9 C8A 110.6(4) . . ?
C9A N9 H9 124.7 . . ?
C8A N9 H9 124.7 . . ?
N9 C9A C10 130.8(4) . . ?
N9 C9A C13A 105.9(4) . . ?
C10 C9A C13A 123.3(5) . . ?
C11 C10 C9A 116.9(5) . . ?
C11 C10 H10 121.6 . . ?
C9A C10 H10 121.6 . . ?
C10 C11 C12 120.8(5) . . ?
C10 C11 H11 119.6 . . ?
C12 C11 H11 119.6 . . ?
C13 C12 C11 122.8(5) . . ?
C13 C12 Br 117.8(4) . . ?
C11 C12 Br 119.3(4) . . ?
C12 C13 C13A 117.6(5) . . ?
C12 C13 H13 121.2 . . ?
C13A C13 H13 121.2 . . ?
C13 C13A C9A 118.5(5) . . ?
C13 C13A C13B 132.7(5) . . ?
C9A C13A C13B 108.6(4) . . ?
C8 N14 N15 111.1(4) . . ?
C8A C13B C13A 106.5(4) . . ?
C8A C13B C13C 128.9(4) . . ?
C13A C13B C13C 124.6(4) . . ?
C1 C13C C4A 119.5(5) . . ?
C1 C13C C13B 118.8(4) . . ?
C4A C13C C13B 121.7(4) . . ?
C16 N15 N14 114.3(4) . . ?
N15 C16 C17 114.6(5) . . ?
N15 C16 C23 126.8(5) . . ?
C17 C16 C23 118.4(4) . . ?
N18 C17 C22 121.9(5) . . ?
N18 C17 C16 116.3(5) . . ?
C22 C17 C16 121.8(5) . . ?
C19 N18 C17 117.1(5) . . ?
N18 C19 C20 124.5(6) . . ?
N18 C19 H19 117.8 . . ?
C20 C19 H19 117.8 . . ?
C19 C20 C21 118.5(5) . . ?
C19 C20 H20 120.7 . . ?
C21 C20 H20 120.7 . . ?
C20 C21 C22 118.5(6) . . ?
C20 C21 H21 120.8 . . ?
C22 C21 H21 120.8 . . ?
C21 C22 C17 119.4(5) . . ?
C21 C22 H22 120.3 . . ?
C17 C22 H22 120.3 . . ?
C16 C23 H23A 109.5 . . ?
C16 C23 H23B 109.5 . . ?
H23A C23 H23B 109.5 . . ?
C16 C23 H23C 109.5 . . ?
H23A C23 H23C 109.5 . . ?
H23B C23 H23C 109.5 . . ?

loop_
_geom_bond_atom_site_label_1
_geom_bond_atom_site_label_2
_geom_bond_distance
_geom_bond_site_symmetry_2
_geom_bond_publ_flag
Br C12 1.915(5) . ?
C1 C2 1.393(7) . ?
C1 C13C 1.394(7) . ?
C1 H1 0.9500 . ?
C2 C3 1.405(7) . ?
C2 H2 0.9500 . ?
C3 C4 1.375(8) . ?
C3 H3 0.9500 . ?
C4 C4A 1.398(7) . ?
C4 H4 0.9500 . ?
C4A C13C 1.408(7) . ?
C4A C5 1.490(7) . ?
C5 C6 1.529(7) . ?
C5 H5A 0.9900 . ?
C5 H5B 0.9900 . ?
C6 N7 1.471(6) . ?
C6 H6A 0.9900 . ?
C6 H6B 0.9900 . ?
N7 C8 1.384(6) . ?
N7 H7 0.8129 . ?
C8 N14 1.310(6) . ?
C8 C8A 1.457(7) . ?
C8A N9 1.384(6) . ?
C8A C13B 1.388(7) . ?
N9 C9A 1.383(6) . ?
N9 H9 0.8800 . ?
C9A C10 1.384(7) . ?
C9A C13A 1.413(7) . ?
C10 C11 1.379(8) . ?
C10 H10 0.9500 . ?
C11 C12 1.400(8) . ?
C11 H11 0.9500 . ?
C12 C13 1.370(8) . ?
C13 C13A 1.412(7) . ?
C13 H13 0.9500 . ?
C13A C13B 1.429(7) . ?
N14 N15 1.408(6) . ?
C13B C13C 1.480(7) . ?
N15 C16 1.296(7) . ?
C16 C17 1.492(7) . ?
C16 C23 1.513(8) . ?
C17 N18 1.352(7) . ?
C17 C22 1.393(7) . ?
N18 C19 1.325(8) . ?
C19 C20 1.375(9) . ?
C19 H19 0.9500 . ?
C20 C21 1.376(9) . ?
C20 H20 0.9500 . ?
C21 C22 1.382(8) . ?
C21 H21 0.9500 . ?
C22 H22 0.9500 . ?
C23 H23A 0.9800 . ?
C23 H23B 0.9800 . ?
C23 H23C 0.9800 . ?

loop_
_geom_hbond_atom_site_label_D
_geom_hbond_atom_site_label_H
_geom_hbond_atom_site_label_A
_geom_hbond_distance_DH
_geom_hbond_distance_HA
_geom_hbond_distance_DA
_geom_hbond_angle_DHA
_geom_hbond_site_symmetry_A
N7 H7 N15 0.81 2.10 2.582(6) 117.6 .

loop_
_geom_torsion_atom_site_label_1
_geom_torsion_atom_site_label_2
_geom_torsion_atom_site_label_3
_geom_torsion_atom_site_label_4
_geom_torsion
_geom_torsion_site_symmetry_1
_geom_torsion_site_symmetry_2
_geom_torsion_site_symmetry_3
_geom_torsion_site_symmetry_4
_geom_torsion_publ_flag
C13C C1 C2 C3 1.5(7) . . . . ?
C1 C2 C3 C4 -0.2(7) . . . . ?
C2 C3 C4 C4A 0.5(8) . . . . ?
C3 C4 C4A C13C -2.0(7) . . . . ?
C3 C4 C4A C5 180.0(5) . . . . ?
C4 C4A C5 C6 89.8(6) . . . . ?
C13C C4A C5 C6 -88.2(6) . . . . ?
C4A C5 C6 N7 50.1(7) . . . . ?
C5 C6 N7 C8 60.7(7) . . . . ?
C6 N7 C8 N14 124.7(5) . . . . ?
C6 N7 C8 C8A -61.6(7) . . . . ?
N14 C8 C8A N9 -17.9(7) . . . . ?
N7 C8 C8A N9 167.9(4) . . . . ?
N14 C8 C8A C13B 154.8(5) . . . . ?
N7 C8 C8A C13B -19.4(8) . . . . ?
C13B C8A N9 C9A 1.8(5) . . . . ?
C8 C8A N9 C9A 176.1(4) . . . . ?
C8A N9 C9A C10 177.4(5) . . . . ?
C8A N9 C9A C13A -0.6(5) . . . . ?
N9 C9A C10 C11 -174.3(5) . . . . ?
C13A C9A C10 C11 3.5(8) . . . . ?
C9A C10 C11 C12 -0.8(8) . . . . ?
C10 C11 C12 C13 -2.1(8) . . . . ?
C10 C11 C12 Br 176.7(4) . . . . ?
C11 C12 C13 C13A 2.1(8) . . . . ?
Br C12 C13 C13A -176.6(4) . . . . ?
C12 C13 C13A C9A 0.5(7) . . . . ?
C12 C13 C13A C13B 174.7(5) . . . . ?
N9 C9A C13A C13 174.8(5) . . . . ?
C10 C9A C13A C13 -3.4(8) . . . . ?
N9 C9A C13A C13B -0.7(5) . . . . ?
C10 C9A C13A C13B -178.9(5) . . . . ?
N7 C8 N14 N15 -3.6(7) . . . . ?
C8A C8 N14 N15 -177.5(4) . . . . ?
N9 C8A C13B C13A -2.1(5) . . . . ?
C8 C8A C13B C13A -175.4(5) . . . . ?
N9 C8A C13B C13C 177.4(5) . . . . ?
C8 C8A C13B C13C 4.1(9) . . . . ?
C13 C13A C13B C8A -172.9(5) . . . . ?
C9A C13A C13B C8A 1.8(5) . . . . ?
C13 C13A C13B C13C 7.6(9) . . . . ?
C9A C13A C13B C13C -177.8(4) . . . . ?
C2 C1 C13C C4A -3.0(7) . . . . ?
C2 C1 C13C C13B 179.7(4) . . . . ?
C4 C4A C13C C1 3.2(7) . . . . ?
C5 C4A C13C C1 -178.7(4) . . . . ?
C4 C4A C13C C13B -179.6(4) . . . . ?
C5 C4A C13C C13B -1.5(7) . . . . ?
C8A C13B C13C C1 -129.0(5) . . . . ?
C13A C13B C13C C1 50.4(7) . . . . ?
C8A C13B C13C C4A 53.8(7) . . . . ?
C13A C13B C13C C4A -126.8(5) . . . . ?
C8 N14 N15 C16 -165.2(4) . . . . ?
N14 N15 C16 C17 179.9(4) . . . . ?
N14 N15 C16 C23 3.7(7) . . . . ?
N15 C16 C17 N18 -159.9(4) . . . . ?
C23 C16 C17 N18 16.6(6) . . . . ?
N15 C16 C17 C22 19.5(7) . . . . ?
C23 C16 C17 C22 -163.9(5) . . . . ?
C22 C17 N18 C19 -3.5(7) . . . . ?
C16 C17 N18 C19 176.0(4) . . . . ?
C17 N18 C19 C20 0.9(8) . . . . ?
N18 C19 C20 C21 2.5(8) . . . . ?
C19 C20 C21 C22 -3.3(8) . . . . ?
C20 C21 C22 C17 1.0(8) . . . . ?
N18 C17 C22 C21 2.6(8) . . . . ?
C16 C17 C22 C21 -176.8(5) . . . . ?
